data_7706983
loop_
_publ_author_name
'Schuman, Ashley J.'
'Robey, Sarah F. T.'
'Judkins, Eileen C.'
'Zeller, Matthias'
'Ren, Tong'

_publ_section_title
;
 A unique series of chromium(iii) mono-alkynyl complexes supported by
 tetraazamacrocycles.
;
_journal_issue 14
_journal_name_full 'Dalton transactions (Cambridge, England : 2003)'
_journal_page_first 4936
_journal_page_last 4943
_journal_paper_doi 10.1039/d1dt00707f
_journal_volume 50
_journal_year 2021
_chemical_formula_moiety 'C24 H41 Cl Cr N4, C H4 O, Cl'
_chemical_formula_sum 'C25 H45 Cl2 Cr N4 O'
_chemical_formula_weight 540.55
_space_group_crystal_system monoclinic
_space_group_IT_number 15
_space_group_name_Hall '-C 2yc'
_space_group_name_H-M_alt 'C 1 2/c 1'
_atom_sites_solution_hydrogens geom
_atom_sites_solution_primary iterative
_atom_sites_solution_secondary difmap
_audit_creation_method SHELXL-2018/3
_audit_update_record
;
2021-03-01 deposited with the CCDC.	2021-03-22 downloaded from the CCDC.
;
_cell_angle_alpha 90
_cell_angle_beta 91.1200(10)
_cell_angle_gamma 90
_cell_formula_units_Z 8
_cell_length_a 29.5012(5)
_cell_length_b 11.5356(2)
_cell_length_c 16.5203(4)
_cell_measurement_reflns_used 18463
_cell_measurement_temperature 200(2)
_cell_measurement_theta_max 25.020
_cell_measurement_theta_min 2.254
_cell_volume 5621.02(19)
_computing_cell_refinement 'HKL3000 (Otwinowski & Minor, 1997)'
_computing_data_collection 'Nonius Collect (Nonius, 1998)'
_computing_data_reduction 'HKL3000 (Otwinowski & Minor, 1997)'
_computing_publication_material 'local programs'
_computing_structure_refinement 'SHELXL-2018/3 (Sheldrick, 2018)'
_computing_structure_solution 'SHELXT (Sheldrick)'
_diffrn_ambient_temperature 200(2)
_diffrn_measured_fraction_theta_full 0.942
_diffrn_measured_fraction_theta_max 0.766
_diffrn_measurement_device_type 'Nonius KappaCCD'
_diffrn_measurement_method '\w and \f'
_diffrn_radiation_type MoK\a
_diffrn_radiation_wavelength 0.71073
_diffrn_reflns_av_R_equivalents 0.064
_diffrn_reflns_av_unetI/netI 0.0849
_diffrn_reflns_Laue_measured_fraction_full 0.942
_diffrn_reflns_Laue_measured_fraction_max 0.766
_diffrn_reflns_limit_h_max 37
_diffrn_reflns_limit_h_min 0
_diffrn_reflns_limit_k_max 15
_diffrn_reflns_limit_k_min 0
_diffrn_reflns_limit_l_max 21
_diffrn_reflns_limit_l_min -21
_diffrn_reflns_number 5219
_diffrn_reflns_point_group_measured_fraction_full 0.942
_diffrn_reflns_point_group_measured_fraction_max 0.766
_diffrn_reflns_theta_full 25.242
_diffrn_reflns_theta_max 28.053
_diffrn_reflns_theta_min 2.254
_diffrn_source 'fine focus tube'
_exptl_absorpt_coefficient_mu 0.621
_exptl_absorpt_correction_T_max 0.832
_exptl_absorpt_correction_T_min 0.131
_exptl_absorpt_correction_type multi-scan
_exptl_absorpt_process_details 'SCALEPACK (Otwinowski & Minor, 1997)'
_exptl_crystal_colour yellow
_exptl_crystal_density_diffrn 1.277
_exptl_crystal_description needle
_exptl_crystal_F_000 2312
_exptl_crystal_size_max 0.780
_exptl_crystal_size_mid 0.300
_exptl_crystal_size_min 0.300
_refine_diff_density_max 0.848
_refine_diff_density_min -0.983
_refine_diff_density_rms 0.123
_refine_ls_extinction_method none
_refine_ls_goodness_of_fit_ref 1.003
_refine_ls_hydrogen_treatment constr
_refine_ls_matrix_type full
_refine_ls_number_parameters 327
_refine_ls_number_reflns 5219
_refine_ls_number_restraints 40
_refine_ls_restrained_S_all 1.005
_refine_ls_R_factor_all 0.1341
_refine_ls_R_factor_gt 0.0749
_refine_ls_shift/su_max 0.000
_refine_ls_shift/su_mean 0.000
_refine_ls_structure_factor_coef Fsqd
_refine_ls_weighting_details 'w=1/[\s^2^(Fo^2^)+(0.1577P)^2^] where P=(Fo^2^+2Fc^2^)/3'
_refine_ls_weighting_scheme calc
_refine_ls_wR_factor_gt 0.2030
_refine_ls_wR_factor_ref 0.2457
_reflns_Friedel_coverage 0.000
_reflns_number_gt 2834
_reflns_number_total 5219
_reflns_threshold_expression 'I > 2\s(I)'
_cod_data_source_file d1dt00707f2.cif
_cod_data_source_block SFTCR6
_cod_depositor_comments 'Adding full bibliography for 7706983--7706988.cif.'
_cod_original_sg_symbol_H-M 'C 2/c'
_cod_database_code 7706983
_shelx_shelxl_version_number 2018/3
_shelx_space_group_comment
;
The symmetry employed for this shelxl refinement is uniquely defined
by the following loop, which should always be used as a source of
symmetry information in preference to the above space-group names.
They are only intended as comments.
;
_shelx_estimated_absorpt_t_min 0.643
_shelx_estimated_absorpt_t_max 0.836

loop_
_space_group_symop_operation_xyz
'x, y, z'
'-x, y, -z+1/2'
'x+1/2, y+1/2, z'
'-x+1/2, y+1/2, -z+1/2'
'-x, -y, -z'
'x, -y, z-1/2'
'-x+1/2, -y+1/2, -z'
'x+1/2, -y+1/2, z-1/2'

loop_
_atom_site_label
_atom_site_type_symbol
_atom_site_fract_x
_atom_site_fract_y
_atom_site_fract_z
_atom_site_U_iso_or_equiv
_atom_site_adp_type
_atom_site_occupancy
_atom_site_site_symmetry_order
_atom_site_calc_flag
_atom_site_refinement_flags_posn
_atom_site_refinement_flags_adp
_atom_site_refinement_flags_occupancy
_atom_site_disorder_assembly
_atom_site_disorder_group
Cr1 Cr 0.38722(3) 0.53694(7) 0.53647(4) 0.0362(3) Uani 1 1 d . . . . .
Cl1 Cl 0.44109(4) 0.55453(12) 0.43280(7) 0.0477(4) Uani 1 1 d . . . . .
Cl2 Cl 0.38511(6) 0.70134(14) 0.79275(8) 0.0720(6) Uani 1 1 d D . . . .
O1A O 0.4585(4) 0.8360(11) 0.8623(8) 0.111(4) Uani 0.490(12) 1 d D U P A 1
H1A H 0.442687 0.797661 0.829081 0.166 Uiso 0.490(12) 1 calc DR U P A 1
C25A C 0.4445(11) 0.9547(18) 0.861(2) 0.113(6) Uani 0.490(12) 1 d D U P A 1
H25A H 0.451460 0.990827 0.913076 0.135 Uiso 0.490(12) 1 calc R U P A 1
H25B H 0.411720 0.958705 0.849667 0.135 Uiso 0.490(12) 1 calc R U P A 1
H25C H 0.460522 0.995913 0.817948 0.135 Uiso 0.490(12) 1 calc R U P A 1
O1B O 0.4291(6) 0.9278(13) 0.8811(10) 0.109(4) Uani 0.510(12) 1 d D U P A 2
H1B H 0.407916 0.885592 0.863553 0.163 Uiso 0.510(12) 1 calc DR U P A 2
C25B C 0.4462(8) 0.9927(18) 0.8181(12) 0.107(5) Uani 0.510(12) 1 d D U P A 2
H25D H 0.459711 1.064175 0.839693 0.128 Uiso 0.510(12) 1 calc R U P A 2
H25E H 0.421564 1.012150 0.779832 0.128 Uiso 0.510(12) 1 calc R U P A 2
H25F H 0.469359 0.947709 0.790294 0.128 Uiso 0.510(12) 1 calc R U P A 2
N1 N 0.41566(14) 0.6720(4) 0.6029(2) 0.0417(11) Uani 1 1 d . . . . .
H1N H 0.396496 0.682536 0.651630 0.050 Uiso 1 1 calc R U . . .
N2 N 0.43550(14) 0.4331(4) 0.5958(2) 0.0401(10) Uani 1 1 d . . . . .
H2N H 0.460790 0.429020 0.556423 0.048 Uiso 1 1 calc R U . . .
N3 N 0.35753(14) 0.4012(4) 0.4717(2) 0.0431(11) Uani 1 1 d . . . . .
H3N H 0.377519 0.384307 0.424972 0.052 Uiso 1 1 calc R U . . .
N4 N 0.33801(15) 0.6413(4) 0.4771(2) 0.0442(11) Uani 1 1 d . . . . .
H4N H 0.312109 0.639051 0.515237 0.053 Uiso 1 1 calc R U . . .
C1 C 0.33792(17) 0.5215(5) 0.6215(3) 0.0394(12) Uani 1 1 d . . . . .
C2 C 0.30429(18) 0.5241(5) 0.6616(3) 0.0408(13) Uani 1 1 d . . . . .
C3 C 0.26380(17) 0.5296(4) 0.7090(3) 0.0381(12) Uani 1 1 d . . . . .
C4 C 0.23283(19) 0.4413(5) 0.7095(3) 0.0483(14) Uani 1 1 d . . . . .
H4 H 0.238399 0.374258 0.677729 0.058 Uiso 1 1 calc R U . . .
C5 C 0.1937(2) 0.4456(5) 0.7543(4) 0.0569(16) Uani 1 1 d . . . . .
H5 H 0.172624 0.383430 0.752810 0.068 Uiso 1 1 calc R U . . .
C6 C 0.1862(2) 0.5413(5) 0.8007(3) 0.0533(15) Uani 1 1 d . . . . .
H6 H 0.159699 0.545840 0.832198 0.064 Uiso 1 1 calc R U . . .
C7 C 0.21668(19) 0.6309(6) 0.8021(3) 0.0547(16) Uani 1 1 d . . . . .
H7 H 0.211184 0.696558 0.835171 0.066 Uiso 1 1 calc R U . . .
C8 C 0.25523(18) 0.6273(5) 0.7562(3) 0.0474(14) Uani 1 1 d . . . . .
H8 H 0.275761 0.690760 0.756684 0.057 Uiso 1 1 calc R U . . .
C9 C 0.41642(19) 0.7866(5) 0.5599(3) 0.0507(14) Uani 1 1 d . . . . .
H9 H 0.434117 0.778045 0.509250 0.061 Uiso 1 1 calc R U . . .
C10 C 0.3676(2) 0.8216(5) 0.5371(3) 0.0567(16) Uani 1 1 d . . . . .
H10A H 0.348625 0.804409 0.584314 0.068 Uiso 1 1 calc R U . . .
H10B H 0.367368 0.906850 0.529932 0.068 Uiso 1 1 calc R U . . .
C11 C 0.3438(2) 0.7687(5) 0.4624(3) 0.0523(15) Uani 1 1 d . . . . .
C12 C 0.3212(2) 0.5682(6) 0.4081(3) 0.0568(16) Uani 1 1 d . . . . .
H12A H 0.292237 0.599760 0.386247 0.068 Uiso 1 1 calc R U . . .
H12B H 0.343556 0.568500 0.364144 0.068 Uiso 1 1 calc R U . . .
C13 C 0.3143(2) 0.4472(5) 0.4379(3) 0.0556(16) Uani 1 1 d . . . . .
H13A H 0.290998 0.446880 0.480185 0.067 Uiso 1 1 calc R U . . .
H13B H 0.303547 0.397375 0.392712 0.067 Uiso 1 1 calc R U . . .
C14 C 0.35398(19) 0.2916(5) 0.5199(3) 0.0469(14) Uani 1 1 d . . . . .
H14 H 0.337244 0.309503 0.570490 0.056 Uiso 1 1 calc R U . . .
C15 C 0.4012(2) 0.2510(5) 0.5440(3) 0.0552(15) Uani 1 1 d . . . . .
H15A H 0.420469 0.259473 0.495954 0.066 Uiso 1 1 calc R U . . .
H15B H 0.399280 0.166989 0.555766 0.066 Uiso 1 1 calc R U . . .
C16 C 0.42679(18) 0.3082(5) 0.6161(3) 0.0427(13) Uani 1 1 d . . . . .
C17 C 0.45453(19) 0.5074(5) 0.6626(3) 0.0468(14) Uani 1 1 d . . . . .
H17A H 0.433742 0.507055 0.708960 0.056 Uiso 1 1 calc R U . . .
H17B H 0.484174 0.476216 0.681401 0.056 Uiso 1 1 calc R U . . .
C18 C 0.46029(18) 0.6282(5) 0.6325(3) 0.0472(14) Uani 1 1 d . . . . .
H18A H 0.472090 0.678317 0.676762 0.057 Uiso 1 1 calc R U . . .
H18B H 0.482286 0.629266 0.588035 0.057 Uiso 1 1 calc R U . . .
C19 C 0.4383(3) 0.8797(6) 0.6120(4) 0.092(2) Uani 1 1 d . . . . .
H19A H 0.420997 0.889303 0.661609 0.137 Uiso 1 1 calc R U . . .
H19B H 0.438497 0.953036 0.582050 0.137 Uiso 1 1 calc R U . . .
H19C H 0.469464 0.857095 0.626016 0.137 Uiso 1 1 calc R U . . .
C20 C 0.3703(2) 0.7906(6) 0.3855(3) 0.0683(19) Uani 1 1 d . . . . .
H20A H 0.399090 0.748371 0.388537 0.102 Uiso 1 1 calc R U . . .
H20B H 0.376291 0.873797 0.380217 0.102 Uiso 1 1 calc R U . . .
H20C H 0.352488 0.763753 0.338477 0.102 Uiso 1 1 calc R U . . .
C21 C 0.2972(2) 0.8279(6) 0.4548(4) 0.0701(19) Uani 1 1 d . . . . .
H21A H 0.279315 0.790705 0.411450 0.105 Uiso 1 1 calc R U . . .
H21B H 0.301307 0.910157 0.441968 0.105 Uiso 1 1 calc R U . . .
H21C H 0.281305 0.820583 0.506050 0.105 Uiso 1 1 calc R U . . .
C22 C 0.3278(2) 0.1972(5) 0.4737(3) 0.0656(18) Uani 1 1 d . . . . .
H22A H 0.297829 0.226771 0.457368 0.098 Uiso 1 1 calc R U . . .
H22B H 0.324179 0.129350 0.508717 0.098 Uiso 1 1 calc R U . . .
H22C H 0.344537 0.175007 0.425485 0.098 Uiso 1 1 calc R U . . .
C23 C 0.39979(19) 0.2977(5) 0.6944(3) 0.0526(15) Uani 1 1 d . . . . .
H23A H 0.419170 0.319506 0.740743 0.079 Uiso 1 1 calc R U . . .
H23B H 0.389554 0.217431 0.700881 0.079 Uiso 1 1 calc R U . . .
H23C H 0.373424 0.349269 0.691385 0.079 Uiso 1 1 calc R U . . .
C24 C 0.4718(2) 0.2452(6) 0.6273(4) 0.0642(17) Uani 1 1 d . . . . .
H24A H 0.489514 0.252746 0.577968 0.096 Uiso 1 1 calc R U . . .
H24B H 0.466206 0.163015 0.638200 0.096 Uiso 1 1 calc R U . . .
H24C H 0.488807 0.279347 0.673009 0.096 Uiso 1 1 calc R U . . .

loop_
_atom_site_aniso_label
_atom_site_aniso_U_11
_atom_site_aniso_U_22
_atom_site_aniso_U_33
_atom_site_aniso_U_23
_atom_site_aniso_U_13
_atom_site_aniso_U_12
Cr1 0.0406(5) 0.0484(6) 0.0199(4) -0.0003(3) 0.0084(3) -0.0023(4)
Cl1 0.0510(8) 0.0619(9) 0.0308(7) 0.0029(6) 0.0170(6) -0.0027(7)
Cl2 0.1163(15) 0.0679(11) 0.0324(7) -0.0003(7) 0.0177(8) 0.0139(10)
O1A 0.078(7) 0.089(8) 0.164(9) -0.021(7) -0.010(7) -0.002(6)
C25A 0.104(12) 0.096(12) 0.140(13) -0.014(11) 0.019(12) -0.007(11)
O1B 0.133(10) 0.088(9) 0.104(9) -0.005(6) 0.013(7) -0.036(7)
C25B 0.118(11) 0.093(10) 0.110(11) -0.003(9) 0.019(10) -0.012(9)
N1 0.049(3) 0.043(3) 0.033(2) -0.0028(19) 0.0080(19) -0.007(2)
N2 0.042(2) 0.052(3) 0.027(2) -0.0015(18) 0.0080(18) 0.001(2)
N3 0.050(3) 0.050(3) 0.030(2) -0.0028(19) 0.0094(19) -0.007(2)
N4 0.051(3) 0.058(3) 0.023(2) 0.0036(19) 0.0026(18) 0.006(2)
C1 0.039(3) 0.052(3) 0.027(2) 0.004(2) 0.003(2) -0.008(2)
C2 0.042(3) 0.047(3) 0.033(3) -0.001(2) -0.001(2) 0.000(3)
C3 0.043(3) 0.043(3) 0.028(2) 0.003(2) 0.001(2) 0.003(3)
C4 0.052(3) 0.050(4) 0.044(3) -0.004(2) 0.015(3) -0.004(3)
C5 0.050(4) 0.060(4) 0.061(4) 0.004(3) 0.015(3) -0.011(3)
C6 0.047(3) 0.063(4) 0.051(3) -0.002(3) 0.018(3) 0.001(3)
C7 0.055(4) 0.066(4) 0.043(3) -0.013(3) 0.011(3) 0.008(3)
C8 0.052(3) 0.055(4) 0.035(3) -0.007(3) 0.013(2) -0.004(3)
C9 0.057(4) 0.042(3) 0.053(3) 0.001(3) 0.000(3) -0.008(3)
C10 0.071(4) 0.053(4) 0.047(3) 0.002(3) 0.018(3) 0.008(3)
C11 0.070(4) 0.052(4) 0.035(3) 0.008(3) 0.008(3) 0.011(3)
C12 0.060(4) 0.081(5) 0.029(3) 0.000(3) -0.008(3) 0.002(3)
C13 0.059(4) 0.071(5) 0.037(3) -0.010(3) -0.008(3) -0.003(3)
C14 0.060(4) 0.050(3) 0.031(3) -0.007(2) 0.010(2) -0.014(3)
C15 0.071(4) 0.047(4) 0.048(3) 0.004(3) 0.018(3) -0.005(3)
C16 0.046(3) 0.043(3) 0.039(3) 0.008(2) 0.006(2) -0.001(3)
C17 0.040(3) 0.063(4) 0.037(3) -0.004(3) 0.000(2) 0.003(3)
C18 0.051(3) 0.050(4) 0.041(3) -0.008(3) 0.001(2) -0.001(3)
C19 0.118(7) 0.053(4) 0.103(6) 0.004(4) -0.018(5) -0.014(4)
C20 0.089(5) 0.075(5) 0.042(3) 0.015(3) 0.019(3) 0.001(4)
C21 0.078(5) 0.071(5) 0.061(4) 0.013(3) 0.000(3) 0.018(4)
C22 0.085(5) 0.068(4) 0.044(3) -0.004(3) 0.009(3) -0.030(4)
C23 0.058(4) 0.067(4) 0.033(3) 0.015(3) 0.006(3) -0.007(3)
C24 0.063(4) 0.055(4) 0.075(4) 0.017(3) 0.014(3) 0.008(3)

loop_
_atom_type_symbol
_atom_type_description
_atom_type_scat_dispersion_real
_atom_type_scat_dispersion_imag
_atom_type_scat_source
C C 0.0033 0.0016 'International Tables Vol C Tables 4.2.6.8 and 6.1.1.4'
H H 0.0000 0.0000 'International Tables Vol C Tables 4.2.6.8 and 6.1.1.4'
N N 0.0061 0.0033 'International Tables Vol C Tables 4.2.6.8 and 6.1.1.4'
Cl Cl 0.1484 0.1585 'International Tables Vol C Tables 4.2.6.8 and 6.1.1.4'
Cr Cr 0.3209 0.6236 'International Tables Vol C Tables 4.2.6.8 and 6.1.1.4'
O O 0.0106 0.0060 'International Tables Vol C Tables 4.2.6.8 and 6.1.1.4'

loop_
_geom_angle_atom_site_label_1
_geom_angle_atom_site_label_2
_geom_angle_atom_site_label_3
_geom_angle
_geom_angle_site_symmetry_1
_geom_angle_site_symmetry_3
_geom_angle_publ_flag
C1 Cr1 N1 89.30(18) . . ?
C1 Cr1 N3 89.40(18) . . ?
N1 Cr1 N3 178.70(15) . . ?
C1 Cr1 N2 96.62(18) . . ?
N1 Cr1 N2 85.27(17) . . ?
N3 Cr1 N2 94.92(17) . . ?
C1 Cr1 N4 82.94(18) . . ?
N1 Cr1 N4 94.85(18) . . ?
N3 Cr1 N4 84.95(18) . . ?
N2 Cr1 N4 179.55(16) . . ?
C1 Cr1 Cl1 176.93(14) . . ?
N1 Cr1 Cl1 92.76(11) . . ?
N3 Cr1 Cl1 88.54(11) . . ?
N2 Cr1 Cl1 85.83(11) . . ?
N4 Cr1 Cl1 94.61(11) . . ?
C25A O1A H1A 109.5 . . ?
O1A C25A H25A 109.5 . . ?
O1A C25A H25B 109.5 . . ?
H25A C25A H25B 109.5 . . ?
O1A C25A H25C 109.5 . . ?
H25A C25A H25C 109.5 . . ?
H25B C25A H25C 109.5 . . ?
C25B O1B H1B 109.5 . . ?
O1B C25B H25D 109.5 . . ?
O1B C25B H25E 109.5 . . ?
H25D C25B H25E 109.5 . . ?
O1B C25B H25F 109.5 . . ?
H25D C25B H25F 109.5 . . ?
H25E C25B H25F 109.5 . . ?
C18 N1 C9 115.8(4) . . ?
C18 N1 Cr1 105.4(3) . . ?
C9 N1 Cr1 114.9(3) . . ?
C18 N1 H1N 106.7 . . ?
C9 N1 H1N 106.7 . . ?
Cr1 N1 H1N 106.7 . . ?
C17 N2 C16 116.5(4) . . ?
C17 N2 Cr1 105.1(3) . . ?
C16 N2 Cr1 122.4(3) . . ?
C17 N2 H2N 103.5 . . ?
C16 N2 H2N 103.5 . . ?
Cr1 N2 H2N 103.5 . . ?
C13 N3 C14 115.8(4) . . ?
C13 N3 Cr1 105.9(3) . . ?
C14 N3 Cr1 113.3(3) . . ?
C13 N3 H3N 107.1 . . ?
C14 N3 H3N 107.1 . . ?
Cr1 N3 H3N 107.1 . . ?
C12 N4 C11 117.8(4) . . ?
C12 N4 Cr1 104.3(3) . . ?
C11 N4 Cr1 123.6(4) . . ?
C12 N4 H4N 102.7 . . ?
C11 N4 H4N 102.7 . . ?
Cr1 N4 H4N 102.7 . . ?
C2 C1 Cr1 168.1(5) . . ?
C1 C2 C3 178.8(6) . . ?
C4 C3 C8 118.0(5) . . ?
C4 C3 C2 122.1(5) . . ?
C8 C3 C2 119.9(5) . . ?
C3 C4 C5 122.7(5) . . ?
C3 C4 H4 118.7 . . ?
C5 C4 H4 118.7 . . ?
C6 C5 C4 118.4(6) . . ?
C6 C5 H5 120.8 . . ?
C4 C5 H5 120.8 . . ?
C5 C6 C7 120.4(5) . . ?
C5 C6 H6 119.8 . . ?
C7 C6 H6 119.8 . . ?
C6 C7 C8 121.0(5) . . ?
C6 C7 H7 119.5 . . ?
C8 C7 H7 119.5 . . ?
C7 C8 C3 119.4(5) . . ?
C7 C8 H8 120.3 . . ?
C3 C8 H8 120.3 . . ?
N1 C9 C19 111.5(5) . . ?
N1 C9 C10 109.0(4) . . ?
C19 C9 C10 109.9(5) . . ?
N1 C9 H9 108.8 . . ?
C19 C9 H9 108.8 . . ?
C10 C9 H9 108.8 . . ?
C11 C10 C9 120.3(5) . . ?
C11 C10 H10A 107.2 . . ?
C9 C10 H10A 107.2 . . ?
C11 C10 H10B 107.2 . . ?
C9 C10 H10B 107.2 . . ?
H10A C10 H10B 106.9 . . ?
N4 C11 C20 111.1(5) . . ?
N4 C11 C10 108.1(4) . . ?
C20 C11 C10 111.7(5) . . ?
N4 C11 C21 110.1(5) . . ?
C20 C11 C21 109.3(5) . . ?
C10 C11 C21 106.5(5) . . ?
C13 C12 N4 108.7(4) . . ?
C13 C12 H12A 110.0 . . ?
N4 C12 H12A 110.0 . . ?
C13 C12 H12B 110.0 . . ?
N4 C12 H12B 110.0 . . ?
H12A C12 H12B 108.3 . . ?
N3 C13 C12 109.8(5) . . ?
N3 C13 H13A 109.7 . . ?
C12 C13 H13A 109.7 . . ?
N3 C13 H13B 109.7 . . ?
C12 C13 H13B 109.7 . . ?
H13A C13 H13B 108.2 . . ?
N3 C14 C15 109.1(4) . . ?
N3 C14 C22 112.0(4) . . ?
C15 C14 C22 111.3(5) . . ?
N3 C14 H14 108.1 . . ?
C15 C14 H14 108.1 . . ?
C22 C14 H14 108.1 . . ?
C14 C15 C16 120.2(5) . . ?
C14 C15 H15A 107.3 . . ?
C16 C15 H15A 107.3 . . ?
C14 C15 H15B 107.3 . . ?
C16 C15 H15B 107.3 . . ?
H15A C15 H15B 106.9 . . ?
N2 C16 C24 109.4(4) . . ?
N2 C16 C23 111.0(4) . . ?
C24 C16 C23 109.0(4) . . ?
N2 C16 C15 108.7(4) . . ?
C24 C16 C15 107.5(5) . . ?
C23 C16 C15 111.2(4) . . ?
C18 C17 N2 109.4(4) . . ?
C18 C17 H17A 109.8 . . ?
N2 C17 H17A 109.8 . . ?
C18 C17 H17B 109.8 . . ?
N2 C17 H17B 109.8 . . ?
H17A C17 H17B 108.2 . . ?
N1 C18 C17 108.8(4) . . ?
N1 C18 H18A 109.9 . . ?
C17 C18 H18A 109.9 . . ?
N1 C18 H18B 109.9 . . ?
C17 C18 H18B 109.9 . . ?
H18A C18 H18B 108.3 . . ?
C9 C19 H19A 109.5 . . ?
C9 C19 H19B 109.5 . . ?
H19A C19 H19B 109.5 . . ?
C9 C19 H19C 109.5 . . ?
H19A C19 H19C 109.5 . . ?
H19B C19 H19C 109.5 . . ?
C11 C20 H20A 109.5 . . ?
C11 C20 H20B 109.5 . . ?
H20A C20 H20B 109.5 . . ?
C11 C20 H20C 109.5 . . ?
H20A C20 H20C 109.5 . . ?
H20B C20 H20C 109.5 . . ?
C11 C21 H21A 109.5 . . ?
C11 C21 H21B 109.5 . . ?
H21A C21 H21B 109.5 . . ?
C11 C21 H21C 109.5 . . ?
H21A C21 H21C 109.5 . . ?
H21B C21 H21C 109.5 . . ?
C14 C22 H22A 109.5 . . ?
C14 C22 H22B 109.5 . . ?
H22A C22 H22B 109.5 . . ?
C14 C22 H22C 109.5 . . ?
H22A C22 H22C 109.5 . . ?
H22B C22 H22C 109.5 . . ?
C16 C23 H23A 109.5 . . ?
C16 C23 H23B 109.5 . . ?
H23A C23 H23B 109.5 . . ?
C16 C23 H23C 109.5 . . ?
H23A C23 H23C 109.5 . . ?
H23B C23 H23C 109.5 . . ?
C16 C24 H24A 109.5 . . ?
C16 C24 H24B 109.5 . . ?
H24A C24 H24B 109.5 . . ?
C16 C24 H24C 109.5 . . ?
H24A C24 H24C 109.5 . . ?
H24B C24 H24C 109.5 . . ?

loop_
_geom_bond_atom_site_label_1
_geom_bond_atom_site_label_2
_geom_bond_distance
_geom_bond_site_symmetry_2
_geom_bond_publ_flag
Cr1 C1 2.049(5) . ?
Cr1 N1 2.074(4) . ?
Cr1 N3 2.080(4) . ?
Cr1 N2 2.090(4) . ?
Cr1 N4 2.113(4) . ?
Cr1 Cl1 2.3678(13) . ?
O1A C25A 1.431(18) . ?
O1A H1A 0.8400 . ?
C25A H25A 0.9800 . ?
C25A H25B 0.9800 . ?
C25A H25C 0.9800 . ?
O1B C25B 1.384(15) . ?
O1B H1B 0.8400 . ?
C25B H25D 0.9800 . ?
C25B H25E 0.9800 . ?
C25B H25F 0.9800 . ?
N1 C18 1.484(7) . ?
N1 C9 1.501(7) . ?
N1 H1N 1.0000 . ?
N2 C17 1.499(7) . ?
N2 C16 1.502(6) . ?
N2 H2N 1.0000 . ?
N3 C13 1.480(7) . ?
N3 C14 1.499(7) . ?
N3 H3N 1.0000 . ?
N4 C12 1.496(7) . ?
N4 C11 1.500(7) . ?
N4 H4N 1.0000 . ?
C1 C2 1.205(7) . ?
C2 C3 1.442(7) . ?
C3 C4 1.369(7) . ?
C3 C8 1.397(7) . ?
C4 C5 1.384(7) . ?
C4 H4 0.9500 . ?
C5 C6 1.365(8) . ?
C5 H5 0.9500 . ?
C6 C7 1.369(8) . ?
C6 H6 0.9500 . ?
C7 C8 1.380(7) . ?
C7 H7 0.9500 . ?
C8 H8 0.9500 . ?
C9 C19 1.512(9) . ?
C9 C10 1.535(8) . ?
C9 H9 1.0000 . ?
C10 C11 1.534(8) . ?
C10 H10A 0.9900 . ?
C10 H10B 0.9900 . ?
C11 C20 1.524(7) . ?
C11 C21 1.538(8) . ?
C12 C13 1.495(8) . ?
C12 H12A 0.9900 . ?
C12 H12B 0.9900 . ?
C13 H13A 0.9900 . ?
C13 H13B 0.9900 . ?
C14 C15 1.517(8) . ?
C14 C22 1.531(8) . ?
C14 H14 1.0000 . ?
C15 C16 1.545(8) . ?
C15 H15A 0.9900 . ?
C15 H15B 0.9900 . ?
C16 C24 1.523(8) . ?
C16 C23 1.537(7) . ?
C17 C18 1.490(8) . ?
C17 H17A 0.9900 . ?
C17 H17B 0.9900 . ?
C18 H18A 0.9900 . ?
C18 H18B 0.9900 . ?
C19 H19A 0.9800 . ?
C19 H19B 0.9800 . ?
C19 H19C 0.9800 . ?
C20 H20A 0.9800 . ?
C20 H20B 0.9800 . ?
C20 H20C 0.9800 . ?
C21 H21A 0.9800 . ?
C21 H21B 0.9800 . ?
C21 H21C 0.9800 . ?
C22 H22A 0.9800 . ?
C22 H22B 0.9800 . ?
C22 H22C 0.9800 . ?
C23 H23A 0.9800 . ?
C23 H23B 0.9800 . ?
C23 H23C 0.9800 . ?
C24 H24A 0.9800 . ?
C24 H24B 0.9800 . ?
C24 H24C 0.9800 . ?

loop_
_geom_torsion_atom_site_label_1
_geom_torsion_atom_site_label_2
_geom_torsion_atom_site_label_3
_geom_torsion_atom_site_label_4
_geom_torsion
_geom_torsion_site_symmetry_1
_geom_torsion_site_symmetry_2
_geom_torsion_site_symmetry_3
_geom_torsion_site_symmetry_4
_geom_torsion_publ_flag
C8 C3 C4 C5 0.3(8) . . . . ?
C2 C3 C4 C5 -179.7(5) . . . . ?
C3 C4 C5 C6 -0.9(9) . . . . ?
C4 C5 C6 C7 0.4(9) . . . . ?
C5 C6 C7 C8 0.8(9) . . . . ?
C6 C7 C8 C3 -1.5(9) . . . . ?
C4 C3 C8 C7 0.9(8) . . . . ?
C2 C3 C8 C7 -179.1(5) . . . . ?
C18 N1 C9 C19 -55.9(6) . . . . ?
Cr1 N1 C9 C19 -179.2(4) . . . . ?
C18 N1 C9 C10 -177.3(4) . . . . ?
Cr1 N1 C9 C10 59.4(5) . . . . ?
N1 C9 C10 C11 -79.8(6) . . . . ?
C19 C9 C10 C11 157.8(5) . . . . ?
C12 N4 C11 C20 -49.0(7) . . . . ?
Cr1 N4 C11 C20 84.3(5) . . . . ?
C12 N4 C11 C10 -171.9(4) . . . . ?
Cr1 N4 C11 C10 -38.6(5) . . . . ?
C12 N4 C11 C21 72.2(6) . . . . ?
Cr1 N4 C11 C21 -154.5(4) . . . . ?
C9 C10 C11 N4 65.1(6) . . . . ?
C9 C10 C11 C20 -57.4(7) . . . . ?
C9 C10 C11 C21 -176.7(5) . . . . ?
C11 N4 C12 C13 -175.3(5) . . . . ?
Cr1 N4 C12 C13 43.3(5) . . . . ?
C14 N3 C13 C12 167.3(4) . . . . ?
Cr1 N3 C13 C12 40.9(5) . . . . ?
N4 C12 C13 N3 -58.7(6) . . . . ?
C13 N3 C14 C15 175.3(4) . . . . ?
Cr1 N3 C14 C15 -62.1(5) . . . . ?
C13 N3 C14 C22 51.6(6) . . . . ?
Cr1 N3 C14 C22 174.3(4) . . . . ?
N3 C14 C15 C16 79.2(6) . . . . ?
C22 C14 C15 C16 -156.7(5) . . . . ?
C17 N2 C16 C24 -70.7(5) . . . . ?
Cr1 N2 C16 C24 157.9(4) . . . . ?
C17 N2 C16 C23 49.5(6) . . . . ?
Cr1 N2 C16 C23 -81.9(5) . . . . ?
C17 N2 C16 C15 172.1(4) . . . . ?
Cr1 N2 C16 C15 40.7(5) . . . . ?
C14 C15 C16 N2 -64.2(6) . . . . ?
C14 C15 C16 C24 177.4(5) . . . . ?
C14 C15 C16 C23 58.2(6) . . . . ?
C16 N2 C17 C18 -179.1(4) . . . . ?
Cr1 N2 C17 C18 -40.0(5) . . . . ?
C9 N1 C18 C17 -171.9(4) . . . . ?
Cr1 N1 C18 C17 -43.8(4) . . . . ?
N2 C17 C18 N1 58.1(5) . . . . ?
